data_7107115
loop_
_publ_author_name
'Joice Thomas'
'Wim Van Rossom'
'Kristof Van Hecke'
'Luc Van Meervelt'
'Mario Smet'
'Wouter Maes'
'Wim Dehaen'

_publ_section_title
;
 Selenacalix[3]triazines: Synthesis and Host-Guest Chemistry
;
_journal_name_full Chem.Commun.
_journal_page_first 43
_journal_paper_doi 10.1039/c1cc15473g
_journal_volume 48
_journal_year 2012
_chemical_formula_moiety 'C21 H30 Br2 Cu N12 Se3, C2 H3 N'
_chemical_formula_sum 'C23 H33 Br2 Cu N13 Se3'
_chemical_formula_weight 951.85
_chemical_name_systematic
;
?
;
_space_group_IT_number 14
_symmetry_cell_setting monoclinic
_symmetry_space_group_name_Hall '-P 2ybc'
_symmetry_space_group_name_H-M 'P 1 21/c 1'
_atom_sites_solution_hydrogens geom
_atom_sites_solution_primary direct
_atom_sites_solution_secondary difmap
_audit_creation_method SHELXL-97
_cell_angle_alpha 90.00
_cell_angle_beta 107.014(7)
_cell_angle_gamma 90.00
_cell_formula_units_Z 4
_cell_length_a 11.0691(15)
_cell_length_b 24.187(3)
_cell_length_c 12.665(2)
_cell_measurement_temperature 100(2)
_cell_volume 3242.4(8)
_computing_cell_refinement 'Bruker SAINT'
_computing_data_collection 'Bruker SMART'
_computing_data_reduction 'Bruker SAINT'
_computing_publication_material Platon
_computing_structure_refinement 'SHELXL-97 (Sheldrick, 1997)'
_computing_structure_solution 'SHELXS-97 (Sheldrick, 1990)'
_diffrn_ambient_temperature 100(2)
_diffrn_measured_fraction_theta_full 0.986
_diffrn_measured_fraction_theta_max 0.986
_diffrn_measurement_device_type 'SMART 6000'
_diffrn_measurement_method '\w and \f scans'
_diffrn_radiation_monochromator 'crossed G\"obel mirrors'
_diffrn_radiation_source 'fine-focus sealed tube'
_diffrn_radiation_type CuK\a
_diffrn_radiation_wavelength 1.54178
_diffrn_reflns_av_R_equivalents 0.0916
_diffrn_reflns_av_sigmaI/netI 0.0614
_diffrn_reflns_limit_h_max 12
_diffrn_reflns_limit_h_min -13
_diffrn_reflns_limit_k_max 28
_diffrn_reflns_limit_k_min 0
_diffrn_reflns_limit_l_max 14
_diffrn_reflns_limit_l_min 0
_diffrn_reflns_number 27249
_diffrn_reflns_theta_full 66.59
_diffrn_reflns_theta_max 66.59
_diffrn_reflns_theta_min 3.65
_exptl_absorpt_coefficient_mu 8.007
_exptl_absorpt_correction_T_max 0.1055
_exptl_absorpt_correction_T_min 0.0672
_exptl_absorpt_correction_type refdelf
_exptl_absorpt_process_details 'WinGX v1.70.01'
_exptl_crystal_colour yellow-green
_exptl_crystal_density_diffrn 1.950
_exptl_crystal_density_method 'not measured'
_exptl_crystal_description rod
_exptl_crystal_F_000 1852
_exptl_crystal_size_max 0.3
_exptl_crystal_size_mid 0.2
_exptl_crystal_size_min 0.15
_refine_diff_density_max 2.315
_refine_diff_density_min -1.217
_refine_diff_density_rms 0.234
_refine_ls_extinction_method none
_refine_ls_goodness_of_fit_ref 1.045
_refine_ls_hydrogen_treatment constr
_refine_ls_matrix_type full
_refine_ls_number_parameters 386
_refine_ls_number_reflns 5637
_refine_ls_number_restraints 210
_refine_ls_restrained_S_all 1.029
_refine_ls_R_factor_all 0.0950
_refine_ls_R_factor_gt 0.0850
_refine_ls_shift/su_max 0.001
_refine_ls_shift/su_mean 0.000
_refine_ls_structure_factor_coef Fsqd
_refine_ls_weighting_details 'calc w=1/[\s^2^(Fo^2^)+(0.0163P)^2^+151.2514P] where P=(Fo^2^+2Fc^2^)/3'
_refine_ls_weighting_scheme calc
_refine_ls_wR_factor_gt 0.1803
_refine_ls_wR_factor_ref 0.1855
_reflns_number_gt 4963
_reflns_number_total 5637
_reflns_threshold_expression >2sigma(I)
_cod_data_source_file c1cc15473g.txt
_cod_data_source_block wim142
_cod_original_sg_symbol_H-M 'P 21/c'
_cod_database_code 7107115

loop_
_symmetry_equiv_pos_as_xyz
'x, y, z'
'-x, y+1/2, -z+1/2'
'-x, -y, -z'
'x, -y-1/2, z-1/2'

loop_
_atom_site_label
_atom_site_type_symbol
_atom_site_fract_x
_atom_site_fract_y
_atom_site_fract_z
_atom_site_U_iso_or_equiv
_atom_site_adp_type
_atom_site_occupancy
_atom_site_symmetry_multiplicity
_atom_site_calc_flag
_atom_site_refinement_flags
C1 C 0.6915(8) 0.4246(4) 0.4148(7) 0.0146(17) Uani 1 1 d U
C2 C 0.5883(8) 0.3667(4) 0.2766(7) 0.0151(17) Uani 1 1 d U
C3 C 0.5298(8) 0.3745(4) 0.4326(7) 0.0135(17) Uani 1 1 d U
C4 C 0.6597(8) 0.3616(4) 0.1142(8) 0.0176(18) Uani 1 1 d U
H4A H 0.6715 0.3303 0.0677 0.021 Uiso 1 1 calc R
H4B H 0.7436 0.3713 0.1649 0.021 Uiso 1 1 calc R
C5 C 0.6085(9) 0.4110(4) 0.0401(8) 0.023(2) Uani 1 1 d U
H5A H 0.5323 0.4000 -0.0181 0.035 Uiso 1 1 calc R
H5B H 0.6725 0.4240 0.0064 0.035 Uiso 1 1 calc R
H5C H 0.5876 0.4408 0.0842 0.035 Uiso 1 1 calc R
C6 C 0.4806(9) 0.3014(4) 0.1357(8) 0.0203(19) Uani 1 1 d U
H6A H 0.4639 0.2813 0.1979 0.024 Uiso 1 1 calc R
H6B H 0.5141 0.2745 0.0924 0.024 Uiso 1 1 calc R
C7 C 0.3575(10) 0.3246(5) 0.0628(9) 0.031(3) Uani 1 1 d U
H7A H 0.3158 0.3459 0.1080 0.047 Uiso 1 1 calc R
H7B H 0.3024 0.2942 0.0267 0.047 Uiso 1 1 calc R
H7C H 0.3744 0.3487 0.0067 0.047 Uiso 1 1 calc R
C8 C 0.4173(8) 0.3966(4) 0.6216(7) 0.0140(17) Uani 1 1 d U
C9 C 0.3113(8) 0.4255(3) 0.7382(7) 0.0119(16) Uani 1 1 d U
C10 C 0.4987(8) 0.4616(4) 0.7436(7) 0.0135(17) Uani 1 1 d U
C11 C 0.1055(8) 0.3853(4) 0.7237(8) 0.0181(19) Uani 1 1 d U
H11A H 0.0942 0.3851 0.6433 0.022 Uiso 1 1 calc R
H11B H 0.0272 0.4002 0.7356 0.022 Uiso 1 1 calc R
C12 C 0.1248(10) 0.3268(4) 0.7665(10) 0.031(3) Uani 1 1 d U
H12A H 0.2063 0.3130 0.7618 0.046 Uiso 1 1 calc R
H12B H 0.0568 0.3033 0.7218 0.046 Uiso 1 1 calc R
H12C H 0.1237 0.3260 0.8435 0.046 Uiso 1 1 calc R
C13 C 0.2029(8) 0.4535(4) 0.8726(7) 0.0150(18) Uani 1 1 d U
H13A H 0.2892 0.4638 0.9174 0.018 Uiso 1 1 calc R
H13B H 0.1653 0.4301 0.9189 0.018 Uiso 1 1 calc R
C14 C 0.1254(10) 0.5048(4) 0.8408(8) 0.026(2) Uani 1 1 d U
H14A H 0.1649 0.5292 0.7987 0.039 Uiso 1 1 calc R
H14B H 0.1203 0.5240 0.9076 0.039 Uiso 1 1 calc R
H14C H 0.0401 0.4950 0.7954 0.039 Uiso 1 1 calc R
C15 C 0.7220(8) 0.5318(4) 0.7174(7) 0.0132(17) Uani 1 1 d U
C16 C 0.8609(8) 0.5911(4) 0.6844(7) 0.0151(16) Uani 1 1 d U
C17 C 0.8076(8) 0.5145(4) 0.5820(7) 0.0144(17) Uani 1 1 d U
C18 C 0.9066(9) 0.6751(4) 0.7944(8) 0.0201(19) Uani 1 1 d U
H18A H 0.8158 0.6757 0.7896 0.024 Uiso 1 1 calc R
H18B H 0.9320 0.7131 0.7812 0.024 Uiso 1 1 calc R
C19 C 0.9824(10) 0.6567(5) 0.9091(9) 0.030(2) Uani 1 1 d U
H19A H 0.9537 0.6200 0.9242 0.045 Uiso 1 1 calc R
H19B H 0.9702 0.6831 0.9637 0.045 Uiso 1 1 calc R
H19C H 1.0722 0.6550 0.9135 0.045 Uiso 1 1 calc R
C20 C 1.0134(9) 0.6564(4) 0.6466(8) 0.0205(19) Uani 1 1 d U
H20A H 1.0460 0.6236 0.6169 0.025 Uiso 1 1 calc R
H20B H 1.0862 0.6758 0.6974 0.025 Uiso 1 1 calc R
C21 C 0.9483(10) 0.6950(4) 0.5514(8) 0.024(2) Uani 1 1 d U
H21A H 0.8818 0.6747 0.4969 0.036 Uiso 1 1 calc R
H21B H 1.0104 0.7088 0.5163 0.036 Uiso 1 1 calc R
H21C H 0.9108 0.7262 0.5798 0.036 Uiso 1 1 calc R
C22 C 0.5833(14) 0.2048(5) 0.3470(9) 0.040(3) Uani 1 1 d U
C23 C 0.7080(12) 0.2307(5) 0.3651(9) 0.038(3) Uani 1 1 d U
H23A H 0.7730 0.2019 0.3780 0.057 Uiso 1 1 calc R
H23B H 0.7253 0.2551 0.4295 0.057 Uiso 1 1 calc R
H23C H 0.7086 0.2523 0.2998 0.057 Uiso 1 1 calc R
N1 N 0.6222(6) 0.4113(3) 0.4813(6) 0.0129(14) Uani 1 1 d U
N2 N 0.6836(7) 0.4052(3) 0.3164(6) 0.0144(15) Uani 1 1 d U
N3 N 0.5089(7) 0.3521(3) 0.3359(6) 0.0145(15) Uani 1 1 d U
N4 N 0.5768(7) 0.3437(3) 0.1800(6) 0.0199(16) Uani 1 1 d U
N5 N 0.5203(7) 0.4280(3) 0.6655(6) 0.0169(15) Uani 1 1 d U
N6 N 0.3123(6) 0.3924(3) 0.6498(6) 0.0138(15) Uani 1 1 d U
N7 N 0.4031(7) 0.4623(3) 0.7853(6) 0.0146(15) Uani 1 1 d U
N8 N 0.2108(7) 0.4216(3) 0.7774(6) 0.0141(14) Uani 1 1 d U
N9 N 0.7291(7) 0.4958(3) 0.6396(6) 0.0135(15) Uani 1 1 d U
N10 N 0.7807(7) 0.5784(3) 0.7443(6) 0.0163(15) Uani 1 1 d U
N11 N 0.8741(6) 0.5609(3) 0.5998(6) 0.0128(14) Uani 1 1 d U
N12 N 0.9259(7) 0.6382(3) 0.7086(6) 0.0176(15) Uani 1 1 d U
N13 N 0.4963(12) 0.1841(5) 0.3334(10) 0.054(3) Uani 1 1 d U
Cu1 Cu 0.70644(12) 0.40879(6) 0.64793(11) 0.0173(3) Uani 1 1 d .
Se1 Se 0.83281(9) 0.47406(4) 0.46124(8) 0.0163(2) Uani 1 1 d .
Se2 Se 0.40913(8) 0.34749(4) 0.50101(8) 0.0151(2) Uani 1 1 d .
Se3 Se 0.61274(9) 0.52057(4) 0.80824(8) 0.0155(2) Uani 1 1 d .
Br1 Br 0.82997(9) 0.40871(4) 0.83736(8) 0.0231(2) Uani 1 1 d .
Br2 Br 0.77175(11) 0.31596(5) 0.61778(9) 0.0310(3) Uani 1 1 d .

loop_
_atom_site_aniso_label
_atom_site_aniso_U_11
_atom_site_aniso_U_22
_atom_site_aniso_U_33
_atom_site_aniso_U_23
_atom_site_aniso_U_13
_atom_site_aniso_U_12
C1 0.014(3) 0.013(3) 0.012(3) 0.000(3) -0.004(3) 0.000(3)
C2 0.013(3) 0.013(3) 0.017(3) 0.000(3) 0.000(3) 0.002(3)
C3 0.011(3) 0.013(3) 0.016(3) 0.000(3) 0.004(3) 0.003(3)
C4 0.015(4) 0.020(4) 0.021(4) -0.005(3) 0.011(3) -0.002(3)
C5 0.025(5) 0.029(5) 0.016(4) 0.002(4) 0.006(4) 0.000(4)
C6 0.021(4) 0.020(4) 0.020(4) -0.001(3) 0.007(3) -0.005(3)
C7 0.021(5) 0.037(6) 0.027(5) 0.008(5) -0.008(4) -0.003(4)
C8 0.017(3) 0.014(3) 0.011(3) 0.004(3) 0.004(3) -0.004(3)
C9 0.013(3) 0.011(3) 0.010(3) -0.001(3) 0.001(3) 0.000(3)
C10 0.014(3) 0.016(3) 0.013(3) -0.001(3) 0.007(3) 0.002(3)
C11 0.004(3) 0.024(4) 0.023(4) -0.001(3) 0.000(3) 0.003(3)
C12 0.016(4) 0.021(5) 0.047(6) 0.010(4) -0.002(4) -0.002(4)
C13 0.010(3) 0.018(4) 0.018(4) 0.001(3) 0.006(3) -0.001(3)
C14 0.030(5) 0.025(5) 0.025(5) -0.009(4) 0.013(4) -0.003(4)
C15 0.013(3) 0.012(3) 0.014(3) 0.001(3) 0.003(3) 0.002(3)
C16 0.016(3) 0.014(3) 0.014(3) 0.007(3) 0.004(3) -0.003(3)
C17 0.013(3) 0.014(3) 0.018(3) -0.003(3) 0.009(3) 0.002(3)
C18 0.024(4) 0.013(4) 0.029(4) -0.002(3) 0.018(3) 0.002(3)
C19 0.030(5) 0.026(5) 0.036(5) -0.007(4) 0.014(4) 0.006(4)
C20 0.019(4) 0.019(4) 0.025(4) 0.000(3) 0.008(3) -0.005(3)
C21 0.037(5) 0.019(5) 0.016(4) 0.004(4) 0.008(4) -0.001(4)
C22 0.077(7) 0.026(5) 0.015(5) 0.002(4) 0.010(5) -0.009(5)
C23 0.068(7) 0.028(6) 0.018(5) 0.002(4) 0.013(5) 0.009(5)
N1 0.011(3) 0.012(3) 0.018(3) -0.002(2) 0.007(2) -0.007(3)
N2 0.016(3) 0.013(3) 0.013(3) -0.006(3) 0.003(2) 0.004(3)
N3 0.015(3) 0.012(3) 0.017(3) 0.003(3) 0.005(3) 0.000(3)
N4 0.017(3) 0.020(3) 0.018(3) -0.002(3) -0.001(3) 0.000(3)
N5 0.015(3) 0.020(3) 0.017(3) -0.004(3) 0.005(3) -0.006(3)
N6 0.009(3) 0.018(3) 0.015(3) 0.003(3) 0.003(2) 0.000(3)
N7 0.015(3) 0.015(3) 0.014(3) -0.001(3) 0.004(3) 0.000(3)
N8 0.009(3) 0.018(3) 0.016(3) 0.002(3) 0.004(2) 0.002(2)
N9 0.018(3) 0.011(3) 0.012(3) -0.003(2) 0.006(2) -0.008(3)
N10 0.019(3) 0.015(3) 0.015(3) -0.001(3) 0.004(3) 0.007(3)
N11 0.009(3) 0.016(3) 0.017(3) -0.001(3) 0.008(2) 0.002(3)
N12 0.021(3) 0.014(3) 0.020(3) 0.000(3) 0.009(3) -0.003(3)
N13 0.067(7) 0.044(6) 0.043(6) 0.013(5) 0.003(5) -0.018(6)
Cu1 0.0165(6) 0.0178(7) 0.0175(6) -0.0005(5) 0.0049(5) -0.0004(5)
Se1 0.0158(4) 0.0183(5) 0.0165(4) -0.0031(4) 0.0072(3) -0.0044(4)
Se2 0.0133(4) 0.0148(4) 0.0178(5) -0.0029(4) 0.0056(3) -0.0032(4)
Se3 0.0167(4) 0.0149(4) 0.0164(5) -0.0037(4) 0.0070(3) -0.0024(4)
Br1 0.0217(5) 0.0255(5) 0.0222(5) 0.0027(4) 0.0067(4) 0.0038(4)
Br2 0.0343(6) 0.0251(5) 0.0281(6) -0.0028(4) 0.0005(4) 0.0092(5)

loop_
_atom_type_symbol
_atom_type_description
_atom_type_scat_dispersion_real
_atom_type_scat_dispersion_imag
_atom_type_scat_source
C C 0.0181 0.0091 'International Tables Vol C Tables 4.2.6.8 and 6.1.1.4'
H H 0.0000 0.0000 'International Tables Vol C Tables 4.2.6.8 and 6.1.1.4'
N N 0.0311 0.0180 'International Tables Vol C Tables 4.2.6.8 and 6.1.1.4'
Cu Cu -1.9646 0.5888 'International Tables Vol C Tables 4.2.6.8 and 6.1.1.4'
Se Se -0.7943 1.1372 'International Tables Vol C Tables 4.2.6.8 and 6.1.1.4'
Br Br -0.6763 1.2805 'International Tables Vol C Tables 4.2.6.8 and 6.1.1.4'

loop_
_geom_angle_atom_site_label_1
_geom_angle_atom_site_label_2
_geom_angle_atom_site_label_3
_geom_angle
N2 C1 N1 128.6(8)
N2 C1 Se1 109.6(7)
N1 C1 Se1 121.6(6)
N4 C2 N3 120.2(8)
N4 C2 N2 118.6(8)
N3 C2 N2 121.2(8)
N3 C3 N1 127.2(8)
N3 C3 Se2 109.4(6)
N1 C3 Se2 123.4(7)
N4 C4 C5 113.5(8)
N4 C4 H4A 108.9
C5 C4 H4A 108.9
N4 C4 H4B 108.9
C5 C4 H4B 108.9
H4A C4 H4B 107.7
C4 C5 H5A 109.5
C4 C5 H5B 109.5
H5A C5 H5B 109.5
C4 C5 H5C 109.5
H5A C5 H5C 109.5
H5B C5 H5C 109.5
N4 C6 C7 113.6(8)
N4 C6 H6A 108.8
C7 C6 H6A 108.8
N4 C6 H6B 108.8
C7 C6 H6B 108.8
H6A C6 H6B 107.7
C6 C7 H7A 109.5
C6 C7 H7B 109.5
H7A C7 H7B 109.5
C6 C7 H7C 109.5
H7A C7 H7C 109.5
H7B C7 H7C 109.5
N6 C8 N5 129.7(9)
N6 C8 Se2 109.3(6)
N5 C8 Se2 121.0(7)
N8 C9 N7 118.5(8)
N8 C9 N6 117.6(7)
N7 C9 N6 123.8(8)
N7 C10 N5 129.5(8)
N7 C10 Se3 109.0(6)
N5 C10 Se3 121.5(6)
N8 C11 C12 112.8(7)
N8 C11 H11A 109.0
C12 C11 H11A 109.0
N8 C11 H11B 109.0
C12 C11 H11B 109.0
H11A C11 H11B 107.8
C11 C12 H12A 109.5
C11 C12 H12B 109.5
H12A C12 H12B 109.5
C11 C12 H12C 109.5
H12A C12 H12C 109.5
H12B C12 H12C 109.5
N8 C13 C14 112.7(7)
N8 C13 H13A 109.1
C14 C13 H13A 109.1
N8 C13 H13B 109.1
C14 C13 H13B 109.1
H13A C13 H13B 107.8
C13 C14 H14A 109.5
C13 C14 H14B 109.5
H14A C14 H14B 109.5
C13 C14 H14C 109.5
H14A C14 H14C 109.5
H14B C14 H14C 109.5
N10 C15 N9 128.9(9)
N10 C15 Se3 108.8(6)
N9 C15 Se3 122.3(6)
N12 C16 N11 118.2(8)
N12 C16 N10 117.5(8)
N11 C16 N10 124.3(8)
N11 C17 N9 126.7(8)
N11 C17 Se1 111.6(6)
N9 C17 Se1 121.6(6)
N12 C18 C19 111.8(8)
N12 C18 H18A 109.3
C19 C18 H18A 109.3
N12 C18 H18B 109.3
C19 C18 H18B 109.3
H18A C18 H18B 107.9
C18 C19 H19A 109.5
C18 C19 H19B 109.5
H19A C19 H19B 109.5
C18 C19 H19C 109.5
H19A C19 H19C 109.5
H19B C19 H19C 109.5
N12 C20 C21 111.7(8)
N12 C20 H20A 109.3
C21 C20 H20A 109.3
N12 C20 H20B 109.3
C21 C20 H20B 109.3
H20A C20 H20B 108.0
C20 C21 H21A 109.5
C20 C21 H21B 109.5
H21A C21 H21B 109.5
C20 C21 H21C 109.5
H21A C21 H21C 109.5
H21B C21 H21C 109.5
N13 C22 C23 176.8(15)
C22 C23 H23A 109.5
C22 C23 H23B 109.5
H23A C23 H23B 109.5
C22 C23 H23C 109.5
H23A C23 H23C 109.5
H23B C23 H23C 109.5
C1 N1 C3 111.5(7)
C1 N1 Cu1 119.1(5)
C3 N1 Cu1 120.3(6)
C1 N2 C2 114.7(8)
C3 N3 C2 116.7(8)
C2 N4 C6 120.9(8)
C2 N4 C4 119.7(8)
C6 N4 C4 119.5(8)
C8 N5 C10 109.3(8)
C8 N5 Cu1 123.2(6)
C10 N5 Cu1 125.1(6)
C8 N6 C9 113.2(7)
C10 N7 C9 113.8(8)
C9 N8 C13 121.7(7)
C9 N8 C11 120.2(8)
C13 N8 C11 118.1(7)
C15 N9 C17 111.3(7)
C15 N9 Cu1 125.2(6)
C17 N9 Cu1 117.2(6)
C15 N10 C16 114.2(8)
C17 N11 C16 114.5(8)
C16 N12 C18 120.2(8)
C16 N12 C20 121.6(8)
C18 N12 C20 118.1(7)
N1 Cu1 N9 86.8(3)
N1 Cu1 N5 86.5(3)
N9 Cu1 N5 85.6(3)
N1 Cu1 Br1 172.5(2)
N9 Cu1 Br1 90.5(2)
N5 Cu1 Br1 100.2(2)
N1 Cu1 Br2 86.1(2)
N9 Cu1 Br2 149.8(2)
N5 Cu1 Br2 123.1(2)
Br1 Cu1 Br2 92.75(6)
C17 Se1 C1 105.6(4)
C3 Se2 C8 105.9(4)
C15 Se3 C10 107.5(4)

loop_
_geom_bond_atom_site_label_1
_geom_bond_atom_site_label_2
_geom_bond_distance
C1 N2 1.310(12)
C1 N1 1.334(12)
C1 Se1 1.920(9)
C2 N4 1.316(12)
C2 N3 1.359(12)
C2 N2 1.388(11)
C3 N3 1.295(12)
C3 N1 1.360(11)
C3 Se2 1.908(9)
C4 N4 1.474(12)
C4 C5 1.523(13)
C4 H4A 0.9900
C4 H4B 0.9900
C5 H5A 0.9800
C5 H5B 0.9800
C5 H5C 0.9800
C6 N4 1.464(12)
C6 C7 1.512(13)
C6 H6A 0.9900
C6 H6B 0.9900
C7 H7A 0.9800
C7 H7B 0.9800
C7 H7C 0.9800
C8 N6 1.315(12)
C8 N5 1.347(11)
C8 Se2 1.915(9)
C9 N8 1.347(12)
C9 N7 1.352(11)
C9 N6 1.378(11)
C10 N7 1.313(12)
C10 N5 1.354(12)
C10 Se3 1.922(9)
C11 N8 1.459(11)
C11 C12 1.508(14)
C11 H11A 0.9900
C11 H11B 0.9900
C12 H12A 0.9800
C12 H12B 0.9800
C12 H12C 0.9800
C13 N8 1.454(12)
C13 C14 1.497(13)
C13 H13A 0.9900
C13 H13B 0.9900
C14 H14A 0.9800
C14 H14B 0.9800
C14 H14C 0.9800
C15 N10 1.296(12)
C15 N9 1.334(11)
C15 Se3 1.917(9)
C16 N12 1.334(12)
C16 N11 1.340(12)
C16 N10 1.361(12)
C17 N11 1.323(11)
C17 N9 1.365(12)
C17 Se1 1.904(9)
C18 N12 1.468(12)
C18 C19 1.517(14)
C18 H18A 0.9900
C18 H18B 0.9900
C19 H19A 0.9800
C19 H19B 0.9800
C19 H19C 0.9800
C20 N12 1.481(12)
C20 C21 1.528(13)
C20 H20A 0.9900
C20 H20B 0.9900
C21 H21A 0.9800
C21 H21B 0.9800
C21 H21C 0.9800
C22 N13 1.053(17)
C22 C23 1.471(19)
C23 H23A 0.9800
C23 H23B 0.9800
C23 H23C 0.9800
N1 Cu1 2.044(7)
N5 Cu1 2.186(8)
N9 Cu1 2.126(7)
Cu1 Br1 2.3887(17)
Cu1 Br2 2.4230(18)
